data_7009037
loop_
_publ_author_name
'Even, Tina'
'Genge, Anthony R. J.'
'Hill, Angela M.'
'Holmes, Nicholas J.'
'Levason, William'
'Webster, Michael'

_publ_section_title
;
 Synthesis, properties and structures of complexes of platinum metal
 halides and Group 11 metals with two distibinomethane ligands,
 R2SbCH2SbR2 (R&#x2005;=&#x2005;Me or Ph)
;
_journal_issue 5
_journal_name_full 'Journal of the Chemical Society, Dalton Transactions'
_journal_page_first 655
_journal_paper_doi 10.1039/a908296d
_journal_year 2000
_chemical_formula_moiety 'C50 H44 Br4 Pd2 Sb4, 2(C1 H2 Cl2)'
_chemical_formula_sum 'C52 H48 Br4 Cl4 Pd2 Sb4'
_chemical_formula_weight 1834.18
_chemical_name_systematic
; 
 Tetrabromodi(\m-bisdiphenylstibinomethane)dipalladium(II).2dichloromethane
;
_space_group_IT_number 2
_symmetry_cell_setting triclinic
_symmetry_Int_Tables_number 2
_symmetry_space_group_name_Hall '-P 1'
_symmetry_space_group_name_H-M 'P -1'
_audit_creation_date 1999-09-21
_audit_creation_method 'teXsan v. 1.8'
_audit_update_record
;
?
;
_cell_angle_alpha 109.18(2)
_cell_angle_beta 109.95(2)
_cell_angle_gamma 79.65(2)
_cell_formula_units_Z 2
_cell_length_a 15.953(5)
_cell_length_b 17.000(4)
_cell_length_c 11.943(3)
_cell_measurement_reflns_used 20
_cell_measurement_temperature 150
_cell_measurement_theta_max 8.1
_cell_measurement_theta_min 7.0
_cell_volume 2867.2(14)
_computing_cell_refinement 'MSC/AFC Diffractometer Control'
_computing_data_collection 'MSC/AFC Diffractometer Control'
_computing_data_reduction 'teXsan (MSC, 1992-1997)'
_computing_publication_material 'teXsan (MSC, 1992-1997)'
_computing_structure_refinement 'teXsan (MSC, 1992-1997)'
_computing_structure_solution
;
DIRDIF92 PATTY (Beurskens, 1992)
;
_diffrn_ambient_temperature 150
_diffrn_measurement_device_type 'Rigaku AFC7S'
_diffrn_measurement_method \w-2\q
_diffrn_orient_matrix_UB_11 -0.00681
_diffrn_orient_matrix_UB_12 -0.01876
_diffrn_orient_matrix_UB_13 -0.09105
_diffrn_orient_matrix_UB_21 -0.01218
_diffrn_orient_matrix_UB_22 -0.05697
_diffrn_orient_matrix_UB_23 -0.00515
_diffrn_orient_matrix_UB_31 -0.06541
_diffrn_orient_matrix_UB_32 0.01743
_diffrn_orient_matrix_UB_33 -0.01846
_diffrn_radiation_detector 'scintillation counter'
_diffrn_radiation_monochromator graphite
_diffrn_radiation_source 'X-ray tube'
_diffrn_radiation_type 'Mo K\a'
_diffrn_radiation_wavelength 0.71073
_diffrn_reflns_av_R_equivalents 0.05148
_diffrn_reflns_limit_h_max 18
_diffrn_reflns_limit_h_min 0
_diffrn_reflns_limit_k_max 20
_diffrn_reflns_limit_k_min -19
_diffrn_reflns_limit_l_max 13
_diffrn_reflns_limit_l_min -14
_diffrn_reflns_number 10476
_diffrn_reflns_reduction_process 'Lp corrections applied'
_diffrn_reflns_theta_max 25.00
_diffrn_reflns_theta_min 2.55
_diffrn_standards_decay_% -0.69
_diffrn_standards_interval_count 150
_diffrn_standards_number 3
_exptl_absorpt_coefficient_mu 5.485
_exptl_absorpt_correction_T_max 1.000
_exptl_absorpt_correction_T_min 0.491
_exptl_absorpt_correction_type psi-scan
_exptl_absorpt_process_details
;
(North,Phillips & Matthews, 1968)
;
_exptl_crystal_colour red
_exptl_crystal_density_diffrn 2.124
_exptl_crystal_density_meas ?
_exptl_crystal_description block
_exptl_crystal_F_000 1728.00
_exptl_crystal_size_max 0.34
_exptl_crystal_size_mid 0.18
_exptl_crystal_size_min 0.14
_refine_diff_density_max 2.29
_refine_diff_density_min -1.32
_refine_ls_extinction_method none
_refine_ls_goodness_of_fit_all 2.469
_refine_ls_goodness_of_fit_ref 2.469
_refine_ls_matrix_type full
_refine_ls_number_constraints 0
_refine_ls_number_parameters 315
_refine_ls_number_reflns 5415
_refine_ls_number_restraints 0
_refine_ls_R_factor_all 0.0651
_refine_ls_R_factor_gt 0.0651
_refine_ls_shift/su_max 0.0620
_refine_ls_shift/su_mean 0.0036
_refine_ls_structure_factor_coef F
_refine_ls_weighting_details 'w = 1/[\s^2^(Fo) + 0.00002|Fo|^2^]'
_refine_ls_weighting_scheme sigma
_refine_ls_wR_factor_all 0.0762
_refine_ls_wR_factor_ref 0.0762
_reflns_number_gt 5415
_reflns_number_total 10080
_reflns_threshold_expression I>2.00\s(I)
_cod_data_source_file a908296d.txt
_cod_data_source_block tepdbr
_cod_original_cell_volume 2867(1)
_cod_original_sg_symbol_H-M 'P -1       '
_cod_database_code 7009037

loop_
_symmetry_equiv_pos_as_xyz
'   +x,   +y,   +z'
'   -x,   -y,   -z'

loop_
_atom_site_label
_atom_site_fract_x
_atom_site_fract_y
_atom_site_fract_z
_atom_site_U_iso_or_equiv
_atom_site_occupancy
_atom_site_refinement_flags
_atom_site_adp_type
_atom_site_calc_flag
_atom_site_calc_attached_atom
Sb(1) 0.0719(1) 0.3208(1) 0.3473(1) 0.0250(4) 1.000 . Uani d ?
Sb(2) 0.2384(1) 0.4216(1) 0.3135(1) 0.0272(5) 1.000 . Uani d ?
Sb(3) 0.4144(1) 0.1500(1) 0.3773(1) 0.0267(5) 1.000 . Uani d ?
Sb(4) 0.1963(1) 0.1103(1) 0.3726(1) 0.0253(4) 1.000 . Uani d ?
Pd(1) 0.3296(1) 0.2822(1) 0.3245(2) 0.0269(5) 1.000 . Uani d ?
Pd(2) 0.1486(1) 0.1979(1) 0.2252(1) 0.0242(5) 1.000 . Uani d ?
Br(1) 0.2993(2) 0.3122(2) 0.5218(2) 0.0332(7) 1.000 . Uani d ?
Br(2) 0.3778(2) 0.2608(2) 0.1447(2) 0.0450(9) 1.000 . Uani d ?
Br(3) 0.1014(2) 0.2833(2) 0.0772(2) 0.0311(7) 1.000 . Uani d ?
Br(4) 0.2173(2) 0.0768(2) 0.0946(2) 0.0353(7) 1.000 . Uani d ?
Cl(1) 0.439(2) 0.335(2) 0.934(2) 0.111(8) 0.417 . Uiso d ?
Cl(2) 0.428(1) 0.463(1) 0.838(2) 0.087(7) 0.417 . Uiso d ?
Cl(3) 0.6922(7) 0.1208(6) 0.1619(9) 0.047(3) 0.655 . Uiso d ?
Cl(4) 0.8529(8) 0.1166(7) 0.362(1) 0.062(3) 0.655 . Uiso d ?
C(1) 0.113(1) 0.439(1) 0.361(2) 0.027(5) 1.000 . Uiso d ?
C(2) 0.339(1) 0.076(1) 0.419(2) 0.031(6) 1.000 . Uiso d ?
C(3) 0.064(1) 0.341(1) 0.530(2) 0.024(5) 1.000 . Uiso d ?
C(4) 0.120(2) 0.392(2) 0.634(2) 0.042(7) 1.000 . Uiso d ?
C(5) 0.114(2) 0.401(2) 0.753(2) 0.045(7) 1.000 . Uiso d ?
C(6) 0.055(2) 0.358(2) 0.762(2) 0.048(7) 1.000 . Uiso d ?
C(7) -0.003(2) 0.312(2) 0.663(2) 0.042(7) 1.000 . Uiso d ?
C(8) 0.001(1) 0.304(1) 0.543(2) 0.030(6) 1.000 . Uiso d ?
C(9) -0.069(1) 0.317(1) 0.251(2) 0.025(5) 1.000 . Uiso d ?
C(10) -0.097(2) 0.250(2) 0.153(2) 0.037(6) 1.000 . Uiso d ?
C(11) -0.194(2) 0.245(2) 0.095(2) 0.046(7) 1.000 . Uiso d ?
C(12) -0.252(2) 0.310(2) 0.142(2) 0.047(7) 1.000 . Uiso d ?
C(13) -0.220(2) 0.377(2) 0.241(2) 0.049(7) 1.000 . Uiso d ?
C(14) -0.125(2) 0.383(2) 0.301(2) 0.037(6) 1.000 . Uiso d ?
C(15) 0.206(1) 0.481(1) 0.170(2) 0.028(5) 1.000 . Uiso d ?
C(16) 0.120(2) 0.518(2) 0.133(2) 0.045(7) 1.000 . Uiso d ?
C(17) 0.103(2) 0.570(2) 0.054(2) 0.049(7) 1.000 . Uiso d ?
C(18) 0.176(2) 0.582(2) 0.020(2) 0.048(7) 1.000 . Uiso d ?
C(19) 0.259(2) 0.543(2) 0.053(3) 0.068(9) 1.000 . Uiso d ?
C(20) 0.272(2) 0.489(2) 0.132(2) 0.044(7) 1.000 . Uiso d ?
C(21) 0.301(1) 0.521(1) 0.459(2) 0.029(6) 1.000 . Uiso d ?
C(22) 0.257(2) 0.605(2) 0.467(2) 0.042(7) 1.000 . Uiso d ?
C(23) 0.304(2) 0.674(2) 0.560(2) 0.056(8) 1.000 . Uiso d ?
C(24) 0.385(2) 0.663(2) 0.641(2) 0.057(8) 1.000 . Uiso d ?
C(25) 0.429(2) 0.580(2) 0.630(2) 0.057(8) 1.000 . Uiso d ?
C(26) 0.388(2) 0.512(2) 0.541(2) 0.047(7) 1.000 . Uiso d ?
C(27) 0.515(1) 0.191(1) 0.555(2) 0.029(5) 1.000 . Uiso d ?
C(28) 0.555(2) 0.260(2) 0.573(2) 0.037(6) 1.000 . Uiso d ?
C(29) 0.624(2) 0.288(2) 0.683(2) 0.053(8) 1.000 . Uiso d ?
C(30) 0.645(2) 0.247(2) 0.775(2) 0.045(7) 1.000 . Uiso d ?
C(31) 0.606(2) 0.178(2) 0.756(2) 0.048(7) 1.000 . Uiso d ?
C(32) 0.536(2) 0.148(2) 0.641(2) 0.038(6) 1.000 . Uiso d ?
C(33) 0.495(2) 0.058(1) 0.280(2) 0.034(6) 1.000 . Uiso d ?
C(34) 0.587(2) 0.047(2) 0.340(2) 0.039(6) 1.000 . Uiso d ?
C(35) 0.638(2) -0.018(2) 0.276(2) 0.049(7) 1.000 . Uiso d ?
C(36) 0.598(2) -0.070(2) 0.157(2) 0.045(7) 1.000 . Uiso d ?
C(37) 0.511(2) -0.054(2) 0.097(3) 0.08(1) 1.000 . Uiso d ?
C(38) 0.455(2) 0.010(2) 0.163(2) 0.053(7) 1.000 . Uiso d ?
C(39) 0.147(1) -0.009(1) 0.289(2) 0.028(5) 1.000 . Uiso d ?
C(40) 0.189(2) -0.076(2) 0.339(2) 0.035(6) 1.000 . Uiso d ?
C(41) 0.157(2) -0.155(1) 0.284(2) 0.034(6) 1.000 . Uiso d ?
C(42) 0.082(2) -0.171(2) 0.174(2) 0.039(6) 1.000 . Uiso d ?
C(43) 0.038(2) -0.103(2) 0.130(2) 0.036(6) 1.000 . Uiso d ?
C(44) 0.071(2) -0.020(1) 0.183(2) 0.034(6) 1.000 . Uiso d ?
C(45) 0.175(1) 0.134(1) 0.547(2) 0.025(5) 1.000 . Uiso d ?
C(46) 0.220(2) 0.182(2) 0.657(2) 0.040(6) 1.000 . Uiso d ?
C(47) 0.204(2) 0.193(1) 0.772(2) 0.035(6) 1.000 . Uiso d ?
C(48) 0.145(2) 0.153(2) 0.776(2) 0.052(7) 1.000 . Uiso d ?
C(49) 0.089(2) 0.104(2) 0.665(2) 0.050(7) 1.000 . Uiso d ?
C(50) 0.105(2) 0.090(2) 0.544(2) 0.044(7) 1.000 . Uiso d ?
C(51) 0.460(3) 0.373(3) 0.846(4) 0.02(1) 0.417 . Uiso d ?
C(52) 0.801(2) 0.076(2) 0.207(3) 0.036(9) 0.655 . Uiso d ?

loop_
_atom_site_aniso_label
_atom_site_aniso_U_11
_atom_site_aniso_U_22
_atom_site_aniso_U_33
_atom_site_aniso_U_12
_atom_site_aniso_U_13
_atom_site_aniso_U_23
Sb(1) 0.0289(9) 0.0248(9) 0.0217(8) 0.0002(8) 0.0097(7) 0.0063(7)
Sb(2) 0.0293(9) 0.028(1) 0.0271(8) 0.0002(8) 0.0101(7) 0.0102(7)
Sb(3) 0.0252(9) 0.027(1) 0.0291(8) 0.0012(8) 0.0099(7) 0.0095(7)
Sb(4) 0.0270(9) 0.0249(9) 0.0232(8) -0.0035(7) 0.0061(7) 0.0064(7)
Pd(1) 0.028(1) 0.026(1) 0.027(1) -0.0014(8) 0.0081(8) 0.0076(8)
Pd(2) 0.026(1) 0.027(1) 0.0188(8) -0.0012(8) 0.0069(7) 0.0053(7)
Br(1) 0.035(1) 0.038(2) 0.028(1) -0.001(1) 0.012(1) 0.010(1)
Br(2) 0.046(2) 0.056(2) 0.037(1) -0.007(1) 0.019(1) 0.011(1)
Br(3) 0.037(1) 0.033(2) 0.023(1) -0.002(1) 0.007(1) 0.011(1)
Br(4) 0.041(2) 0.035(2) 0.028(1) 0.004(1) 0.015(1) 0.005(1)

loop_
_atom_type_symbol
_atom_type_oxidation_number
_atom_type_number_in_cell
_atom_type_scat_dispersion_real
_atom_type_scat_dispersion_imag
_atom_type_scat_source
C 0 104 0.002 0.002
;International Tables for Crystallography
(1992, Vol. C, Tables 4.2.6.8 and 6.1.1.1)
;
H 0 96 0.000 0.000
;International Tables for Crystallography
(1992, Vol. C, Table 6.1.1.2)
;
Br 0 8 -0.374 2.456
;International Tables for Crystallography
(1992, Vol. C, Tables 4.2.6.8 and 6.1.1.1)
;
Pd 0 4 -1.177 1.007
;International Tables for Crystallography
(1992, Vol. C, Tables 4.2.6.8 and 6.1.1.1)
;
Sb 0 8 -0.816 1.546
;International Tables for Crystallography
(1992, Vol. C, Tables 4.2.6.8 and 6.1.1.1)
;
Cl 0 8 0.132 0.159
;International Tables for Crystallography
(1992, Vol. C, Tables 4.2.6.8 and 6.1.1.1)
;

loop_
_geom_angle_atom_site_label_1
_geom_angle_atom_site_label_2
_geom_angle_atom_site_label_3
_geom_angle
_geom_angle_site_symmetry_1
_geom_angle_site_symmetry_2
_geom_angle_site_symmetry_3
_geom_angle_publ_flag
Pd(2) Sb(1) C(1) 112.8(6) . . . yes
Pd(2) Sb(1) C(3) 127.4(6) . . . yes
Pd(2) Sb(1) C(9) 106.9(6) . . . yes
C(1) Sb(1) C(3) 102.0(8) . . . yes
C(1) Sb(1) C(9) 108.6(8) . . . yes
C(3) Sb(1) C(9) 97.2(8) . . . yes
Pd(1) Sb(2) C(1) 114.6(6) . . . yes
Pd(1) Sb(2) C(15) 128.2(6) . . . yes
Pd(1) Sb(2) C(21) 111.2(6) . . . yes
C(1) Sb(2) C(15) 103.9(8) . . . yes
C(1) Sb(2) C(21) 97.1(8) . . . yes
C(15) Sb(2) C(21) 96.1(8) . . . yes
Pd(1) Sb(3) C(2) 115.4(6) . . . yes
Pd(1) Sb(3) C(27) 106.6(6) . . . yes
Pd(1) Sb(3) C(33) 127.8(6) . . . yes
C(2) Sb(3) C(27) 101.0(8) . . . yes
C(2) Sb(3) C(33) 102.8(9) . . . yes
C(27) Sb(3) C(33) 99.0(8) . . . yes
Pd(2) Sb(4) C(2) 111.2(6) . . . yes
Pd(2) Sb(4) C(39) 112.2(6) . . . yes
Pd(2) Sb(4) C(45) 129.9(6) . . . yes
C(2) Sb(4) C(39) 100.4(8) . . . yes
C(2) Sb(4) C(45) 101.1(8) . . . yes
C(39) Sb(4) C(45) 97.7(8) . . . yes
Sb(2) Pd(1) Sb(3) 168.46(8) . . . yes
Sb(2) Pd(1) Br(1) 84.53(8) . . . yes
Sb(2) Pd(1) Br(2) 96.0(1) . . . yes
Sb(3) Pd(1) Br(1) 83.94(8) . . . yes
Sb(3) Pd(1) Br(2) 95.4(1) . . . yes
Br(1) Pd(1) Br(2) 172.6(1) . . . yes
Sb(1) Pd(2) Sb(4) 99.16(7) . . . yes
Sb(1) Pd(2) Br(3) 81.41(8) . . . yes
Sb(1) Pd(2) Br(4) 176.9(1) . . . yes
Sb(4) Pd(2) Br(3) 179.4(1) . . . yes
Sb(4) Pd(2) Br(4) 83.02(9) . . . yes
Br(3) Pd(2) Br(4) 96.4(1) . . . yes
Sb(1) C(1) Sb(2) 111.3(9) . . . yes
Sb(3) C(2) Sb(4) 115(1) . . . yes
Sb(1) C(3) C(4) 122(2) . . . yes
Sb(1) C(3) C(8) 119(2) . . . yes
C(4) C(3) C(8) 119(2) . . . yes
C(3) C(4) C(5) 119(2) . . . yes
C(4) C(5) C(6) 119(2) . . . yes
C(5) C(6) C(7) 123(3) . . . yes
C(6) C(7) C(8) 118(2) . . . yes
C(3) C(8) C(7) 121(2) . . . yes
Sb(1) C(9) C(10) 118(2) . . . yes
Sb(1) C(9) C(14) 117(2) . . . yes
C(10) C(9) C(14) 125(2) . . . yes
C(9) C(10) C(11) 117(2) . . . yes
C(10) C(11) C(12) 119(2) . . . yes
C(11) C(12) C(13) 122(3) . . . yes
C(12) C(13) C(14) 121(2) . . . yes
C(9) C(14) C(13) 116(2) . . . yes
Sb(2) C(15) C(16) 118(2) . . . yes
Sb(2) C(15) C(20) 118(2) . . . yes
C(16) C(15) C(20) 123(2) . . . yes
C(15) C(16) C(17) 118(2) . . . yes
C(16) C(17) C(18) 117(2) . . . yes
C(17) C(18) C(19) 124(3) . . . yes
C(18) C(19) C(20) 116(3) . . . yes
C(15) C(20) C(19) 121(3) . . . yes
Sb(2) C(21) C(22) 118(2) . . . yes
Sb(2) C(21) C(26) 123(2) . . . yes
C(22) C(21) C(26) 119(2) . . . yes
C(21) C(22) C(23) 117(2) . . . yes
C(22) C(23) C(24) 123(3) . . . yes
C(23) C(24) C(25) 119(3) . . . yes
C(24) C(25) C(26) 121(3) . . . yes
C(21) C(26) C(25) 121(3) . . . yes
Sb(3) C(27) C(28) 115(2) . . . yes
Sb(3) C(27) C(32) 121(2) . . . yes
C(28) C(27) C(32) 124(2) . . . yes
C(27) C(28) C(29) 119(2) . . . yes
C(28) C(29) C(30) 119(3) . . . yes
C(29) C(30) C(31) 121(3) . . . yes
C(30) C(31) C(32) 120(2) . . . yes
C(27) C(32) C(31) 117(2) . . . yes
Sb(3) C(33) C(34) 119(2) . . . yes
Sb(3) C(33) C(38) 120(2) . . . yes
C(34) C(33) C(38) 121(2) . . . yes
C(33) C(34) C(35) 118(2) . . . yes
C(34) C(35) C(36) 121(2) . . . yes
C(35) C(36) C(37) 120(3) . . . yes
C(36) C(37) C(38) 120(3) . . . yes
C(33) C(38) C(37) 119(3) . . . yes
Sb(4) C(39) C(40) 120(2) . . . yes
Sb(4) C(39) C(44) 119(2) . . . yes
C(40) C(39) C(44) 121(2) . . . yes
C(39) C(40) C(41) 121(2) . . . yes
C(40) C(41) C(42) 121(2) . . . yes
C(41) C(42) C(43) 118(2) . . . yes
C(42) C(43) C(44) 123(2) . . . yes
C(39) C(44) C(43) 117(2) . . . yes
Sb(4) C(45) C(46) 128(2) . . . yes
Sb(4) C(45) C(50) 115(2) . . . yes
C(46) C(45) C(50) 117(2) . . . yes
C(45) C(46) C(47) 124(2) . . . yes
C(46) C(47) C(48) 121(2) . . . yes
C(47) C(48) C(49) 120(3) . . . yes
C(48) C(49) C(50) 120(2) . . . yes
C(45) C(50) C(49) 117(2) . . . yes
Cl(1) C(51) Cl(2) 124(3) . . . yes
Cl(3) C(52) Cl(4) 112(2) . . . yes

loop_
_geom_bond_atom_site_label_1
_geom_bond_atom_site_label_2
_geom_bond_distance
_geom_bond_site_symmetry_1
_geom_bond_site_symmetry_2
_geom_bond_publ_flag
Sb(1) Pd(2) 2.507(2) . . yes
Sb(1) C(1) 2.16(2) . . yes
Sb(1) C(3) 2.14(2) . . yes
Sb(1) C(9) 2.14(2) . . yes
Sb(2) Pd(1) 2.567(2) . . yes
Sb(2) C(1) 2.20(2) . . yes
Sb(2) C(15) 2.14(2) . . yes
Sb(2) C(21) 2.09(2) . . yes
Sb(3) Pd(1) 2.556(2) . . yes
Sb(3) C(2) 2.15(2) . . yes
Sb(3) C(27) 2.16(2) . . yes
Sb(3) C(33) 2.13(2) . . yes
Sb(4) Pd(2) 2.510(2) . . yes
Sb(4) C(2) 2.17(2) . . yes
Sb(4) C(39) 2.10(2) . . yes
Sb(4) C(45) 2.12(2) . . yes
Pd(1) Br(1) 2.439(3) . . yes
Pd(1) Br(2) 2.418(3) . . yes
Pd(2) Br(3) 2.487(3) . . yes
Pd(2) Br(4) 2.474(3) . . yes
Cl(1) C(51) 1.56(5) . . yes
Cl(2) C(51) 1.54(5) . . yes
Cl(3) C(52) 1.75(4) . . yes
Cl(4) C(52) 1.71(3) . . yes
C(3) C(4) 1.38(3) . . yes
C(3) C(8) 1.36(3) . . yes
C(4) C(5) 1.42(3) . . yes
C(5) C(6) 1.34(3) . . yes
C(6) C(7) 1.34(3) . . yes
C(7) C(8) 1.41(3) . . yes
C(9) C(10) 1.34(3) . . yes
C(9) C(14) 1.41(3) . . yes
C(10) C(11) 1.48(3) . . yes
C(11) C(12) 1.40(3) . . yes
C(12) C(13) 1.37(3) . . yes
C(13) C(14) 1.45(3) . . yes
C(15) C(16) 1.38(3) . . yes
C(15) C(20) 1.33(3) . . yes
C(16) C(17) 1.42(3) . . yes
C(17) C(18) 1.43(3) . . yes
C(18) C(19) 1.35(4) . . yes
C(19) C(20) 1.46(4) . . yes
C(21) C(22) 1.46(3) . . yes
C(21) C(26) 1.41(3) . . yes
C(22) C(23) 1.43(3) . . yes
C(23) C(24) 1.35(3) . . yes
C(24) C(25) 1.45(4) . . yes
C(25) C(26) 1.37(4) . . yes
C(27) C(28) 1.37(3) . . yes
C(27) C(32) 1.37(3) . . yes
C(28) C(29) 1.40(3) . . yes
C(29) C(30) 1.40(3) . . yes
C(30) C(31) 1.34(3) . . yes
C(31) C(32) 1.45(3) . . yes
C(33) C(34) 1.41(3) . . yes
C(33) C(38) 1.37(3) . . yes
C(34) C(35) 1.42(3) . . yes
C(35) C(36) 1.40(3) . . yes
C(36) C(37) 1.36(4) . . yes
C(37) C(38) 1.46(4) . . yes
C(39) C(40) 1.42(3) . . yes
C(39) C(44) 1.40(3) . . yes
C(40) C(41) 1.39(3) . . yes
C(41) C(42) 1.43(3) . . yes
C(42) C(43) 1.39(3) . . yes
C(43) C(44) 1.47(3) . . yes
C(45) C(46) 1.34(3) . . yes
C(45) C(50) 1.43(3) . . yes
C(46) C(47) 1.43(3) . . yes
C(47) C(48) 1.27(3) . . yes
C(48) C(49) 1.41(3) . . yes
C(49) C(50) 1.49(3) . . yes

loop_
_geom_contact_atom_site_label_1
_geom_contact_atom_site_label_2
_geom_contact_distance
_geom_contact_site_symmetry_1
_geom_contact_site_symmetry_2
_geom_contact_publ_flag
Cl(3) C(11) 3.43(3) . 1_655 no
Cl(3) C(35) 3.44(3) . . no
Cl(3) C(12) 3.59(3) . 1_655 no
C(6) C(16) 3.52(4) . 2_566 no
C(11) C(52) 3.56(4) . 1_455 no
C(13) C(23) 3.47(4) . 2_566 no
C(30) C(41) 3.46(3) . 2_656 no
C(30) C(51) 3.51(5) . . no
C(35) C(46) 3.39(4) . 2_656 no
C(35) C(47) 3.57(3) . 2_656 no
C(36) C(47) 3.47(3) . 2_656 no
C(37) C(37) 3.29(6) . 2_655 no

loop_
_geom_torsion_atom_site_label_1
_geom_torsion_atom_site_label_2
_geom_torsion_atom_site_label_3
_geom_torsion_atom_site_label_4
_geom_torsion_site_symmetry_1
_geom_torsion_site_symmetry_2
_geom_torsion_site_symmetry_3
_geom_torsion_site_symmetry_4
_geom_torsion
_geom_torsion_publ_flag
Sb(1) Pd(2) Sb(4) C(2) . . . . -125.5(6) no
Sb(1) Pd(2) Sb(4) C(39) . . . . 122.9(6) no
Sb(1) Pd(2) Sb(4) C(45) . . . . 0.9(8) no
Sb(1) C(1) Sb(2) Pd(1) . . . . -19(1) no
Sb(1) C(1) Sb(2) C(15) . . . . 125.5(9) no
Sb(1) C(1) Sb(2) C(21) . . . . -136(1) no
Sb(1) C(3) C(4) C(5) . . . . -178(2) no
Sb(1) C(3) C(8) C(7) . . . . 176(2) no
Sb(1) C(9) C(10) C(11) . . . . 175(2) no
Sb(1) C(9) C(14) C(13) . . . . -176(2) no
Sb(2) Pd(1) Sb(3) C(2) . . . . 54.1(8) no
Sb(2) Pd(1) Sb(3) C(27) . . . . -57.1(8) no
Sb(2) Pd(1) Sb(3) C(33) . . . . -173.0(9) no
Sb(2) C(1) Sb(1) Pd(2) . . . . -17(1) no
Sb(2) C(1) Sb(1) C(3) . . . . 123.2(9) no
Sb(2) C(1) Sb(1) C(9) . . . . -134.9(9) no
Sb(2) C(15) C(16) C(17) . . . . 169(2) no
Sb(2) C(15) C(20) C(19) . . . . -168(2) no
Sb(2) C(21) C(22) C(23) . . . . -175(2) no
Sb(2) C(21) C(26) C(25) . . . . 175(2) no
Sb(3) Pd(1) Sb(2) C(1) . . . . -46.0(8) no
Sb(3) Pd(1) Sb(2) C(15) . . . . 179.7(9) no
Sb(3) Pd(1) Sb(2) C(21) . . . . 62.9(8) no
Sb(3) C(2) Sb(4) Pd(2) . . . . 17(1) no
Sb(3) C(2) Sb(4) C(39) . . . . 136(1) no
Sb(3) C(2) Sb(4) C(45) . . . . -124(1) no
Sb(3) C(27) C(28) C(29) . . . . -177(2) no
Sb(3) C(27) C(32) C(31) . . . . 178(2) no
Sb(3) C(33) C(34) C(35) . . . . 177(2) no
Sb(3) C(33) C(38) C(37) . . . . -180(2) no
Sb(4) Pd(2) Sb(1) C(1) . . . . 131.6(6) no
Sb(4) Pd(2) Sb(1) C(3) . . . . 4.4(7) no
Sb(4) Pd(2) Sb(1) C(9) . . . . -109.1(6) no
Sb(4) C(2) Sb(3) Pd(1) . . . . 12(1) no
Sb(4) C(2) Sb(3) C(27) . . . . 127(1) no
Sb(4) C(2) Sb(3) C(33) . . . . -131(1) no
Sb(4) C(39) C(40) C(41) . . . . -180(2) no
Sb(4) C(39) C(44) C(43) . . . . -179(2) no
Sb(4) C(45) C(46) C(47) . . . . -178(2) no
Sb(4) C(45) C(50) C(49) . . . . 180(2) no
Pd(1) Sb(2) C(15) C(16) . . . . 138(2) no
Pd(1) Sb(2) C(15) C(20) . . . . -49(2) no
Pd(1) Sb(2) C(21) C(22) . . . . -179(2) no
Pd(1) Sb(2) C(21) C(26) . . . . 7(2) no
Pd(1) Sb(3) C(27) C(28) . . . . -38(2) no
Pd(1) Sb(3) C(27) C(32) . . . . 142(2) no
Pd(1) Sb(3) C(33) C(34) . . . . 116(2) no
Pd(1) Sb(3) C(33) C(38) . . . . -67(2) no
Pd(2) Sb(1) C(3) C(4) . . . . 99(2) no
Pd(2) Sb(1) C(3) C(8) . . . . -82(2) no
Pd(2) Sb(1) C(9) C(10) . . . . 6(2) no
Pd(2) Sb(1) C(9) C(14) . . . . -177(2) no
Pd(2) Sb(4) C(39) C(40) . . . . 159(2) no
Pd(2) Sb(4) C(39) C(44) . . . . -22(2) no
Pd(2) Sb(4) C(45) C(46) . . . . -80(2) no
Pd(2) Sb(4) C(45) C(50) . . . . 102(2) no
Br(1) Pd(1) Sb(2) C(1) . . . . -45.3(6) no
Br(1) Pd(1) Sb(2) C(15) . . . . -179.7(8) no
Br(1) Pd(1) Sb(2) C(21) . . . . 63.6(6) no
Br(1) Pd(1) Sb(3) C(2) . . . . 53.4(6) no
Br(1) Pd(1) Sb(3) C(27) . . . . -57.8(6) no
Br(1) Pd(1) Sb(3) C(33) . . . . -173.7(8) no
Br(2) Pd(1) Sb(2) C(1) . . . . 142.1(6) no
Br(2) Pd(1) Sb(2) C(15) . . . . 7.8(8) no
Br(2) Pd(1) Sb(2) C(21) . . . . -109.0(6) no
Br(2) Pd(1) Sb(3) C(2) . . . . -134.0(6) no
Br(2) Pd(1) Sb(3) C(27) . . . . 114.8(6) no
Br(2) Pd(1) Sb(3) C(33) . . . . -1.1(8) no
Br(3) Pd(2) Sb(1) C(1) . . . . -48.6(6) no
Br(3) Pd(2) Sb(1) C(3) . . . . -175.9(7) no
Br(3) Pd(2) Sb(1) C(9) . . . . 70.7(6) no
Br(3) Pd(2) Sb(4) C(2) . . . . 79(10) no
Br(3) Pd(2) Sb(4) C(39) . . . . -32(10) no
Br(3) Pd(2) Sb(4) C(45) . . . . -155(10) no
Br(4) Pd(2) Sb(1) C(1) . . . . -94(2) no
Br(4) Pd(2) Sb(1) C(3) . . . . 139(2) no
Br(4) Pd(2) Sb(1) C(9) . . . . 25(2) no
Br(4) Pd(2) Sb(4) C(2) . . . . 56.7(6) no
Br(4) Pd(2) Sb(4) C(39) . . . . -54.8(6) no
Br(4) Pd(2) Sb(4) C(45) . . . . -176.9(8) no
C(1) Sb(1) C(3) C(4) . . . . -33(2) no
C(1) Sb(1) C(3) C(8) . . . . 147(2) no
C(1) Sb(1) C(9) C(10) . . . . 128(2) no
C(1) Sb(1) C(9) C(14) . . . . -55(2) no
C(1) Sb(2) C(15) C(16) . . . . 0(2) no
C(1) Sb(2) C(15) C(20) . . . . 173(2) no
C(1) Sb(2) C(21) C(22) . . . . -59(2) no
C(1) Sb(2) C(21) C(26) . . . . 127(2) no
C(2) Sb(3) C(27) C(28) . . . . -159(2) no
C(2) Sb(3) C(27) C(32) . . . . 21(2) no
C(2) Sb(3) C(33) C(34) . . . . -107(2) no
C(2) Sb(3) C(33) C(38) . . . . 70(2) no
C(2) Sb(4) C(39) C(40) . . . . 40(2) no
C(2) Sb(4) C(39) C(44) . . . . -140(2) no
C(2) Sb(4) C(45) C(46) . . . . 50(2) no
C(2) Sb(4) C(45) C(50) . . . . -128(2) no
C(3) Sb(1) C(9) C(10) . . . . -127(2) no
C(3) Sb(1) C(9) C(14) . . . . 50(2) no
C(3) C(4) C(5) C(6) . . . . 2(4) no
C(3) C(8) C(7) C(6) . . . . 2(4) no
C(4) C(3) Sb(1) C(9) . . . . -144(2) no
C(4) C(3) C(8) C(7) . . . . -4(4) no
C(4) C(5) C(6) C(7) . . . . -5(4) no
C(5) C(4) C(3) C(8) . . . . 3(4) no
C(5) C(6) C(7) C(8) . . . . 3(4) no
C(8) C(3) Sb(1) C(9) . . . . 36(2) no
C(9) C(10) C(11) C(12) . . . . 2(4) no
C(9) C(14) C(13) C(12) . . . . 0(4) no
C(10) C(9) C(14) C(13) . . . . 1(4) no
C(10) C(11) C(12) C(13) . . . . -2(4) no
C(11) C(10) C(9) C(14) . . . . -2(4) no
C(11) C(12) C(13) C(14) . . . . 1(4) no
C(15) Sb(2) C(21) C(22) . . . . 46(2) no
C(15) Sb(2) C(21) C(26) . . . . -128(2) no
C(15) C(16) C(17) C(18) . . . . 0(4) no
C(15) C(20) C(19) C(18) . . . . -2(4) no
C(16) C(15) Sb(2) C(21) . . . . -99(2) no
C(16) C(15) C(20) C(19) . . . . 4(4) no
C(16) C(17) C(18) C(19) . . . . 3(4) no
C(17) C(16) C(15) C(20) . . . . -3(4) no
C(17) C(18) C(19) C(20) . . . . -2(4) no
C(20) C(15) Sb(2) C(21) . . . . 74(2) no
C(21) C(22) C(23) C(24) . . . . -2(4) no
C(21) C(26) C(25) C(24) . . . . 1(4) no
C(22) C(21) C(26) C(25) . . . . 1(4) no
C(22) C(23) C(24) C(25) . . . . 3(4) no
C(23) C(22) C(21) C(26) . . . . -1(3) no
C(23) C(24) C(25) C(26) . . . . -3(4) no
C(27) Sb(3) C(33) C(34) . . . . -3(2) no
C(27) Sb(3) C(33) C(38) . . . . 174(2) no
C(27) C(28) C(29) C(30) . . . . -5(4) no
C(27) C(32) C(31) C(30) . . . . 3(4) no
C(28) C(27) Sb(3) C(33) . . . . 96(2) no
C(28) C(27) C(32) C(31) . . . . -2(4) no
C(28) C(29) C(30) C(31) . . . . 5(4) no
C(29) C(28) C(27) C(32) . . . . 3(4) no
C(29) C(30) C(31) C(32) . . . . -4(4) no
C(32) C(27) Sb(3) C(33) . . . . -84(2) no
C(33) C(34) C(35) C(36) . . . . -1(4) no
C(33) C(38) C(37) C(36) . . . . 8(5) no
C(34) C(33) C(38) C(37) . . . . -3(4) no
C(34) C(35) C(36) C(37) . . . . 7(4) no
C(35) C(34) C(33) C(38) . . . . -1(4) no
C(35) C(36) C(37) C(38) . . . . -10(5) no
C(39) Sb(4) C(45) C(46) . . . . 153(2) no
C(39) Sb(4) C(45) C(50) . . . . -25(2) no
C(39) C(40) C(41) C(42) . . . . 1(4) no
C(39) C(44) C(43) C(42) . . . . -5(3) no
C(40) C(39) Sb(4) C(45) . . . . -62(2) no
C(40) C(39) C(44) C(43) . . . . 1(3) no
C(40) C(41) C(42) C(43) . . . . -5(4) no
C(41) C(40) C(39) C(44) . . . . 1(4) no
C(41) C(42) C(43) C(44) . . . . 7(4) no
C(44) C(39) Sb(4) C(45) . . . . 117(2) no
C(45) C(46) C(47) C(48) . . . . 2(4) no
C(45) C(50) C(49) C(48) . . . . -5(4) no
C(46) C(45) C(50) C(49) . . . . 1(3) no
C(46) C(47) C(48) C(49) . . . . -6(4) no
C(47) C(46) C(45) C(50) . . . . 0(4) no
C(47) C(48) C(49) C(50) . . . . 7(4) no
